data_7023381
loop_
_publ_author_name
'Ferlay, Sylvie'
'Dechambenoit, Pierre'
'Kyritsakas, Nathalie'
'Hosseini, Mir Wais'

_publ_section_title
;
 Molecular tectonics: tuning the dimensionality and topology of extended
 cyanocuprate networks using a bisamidinium cation.
;
_journal_issue 32
_journal_name_full 'Dalton transactions (Cambridge, England : 2003)'
_journal_page_first 11661
_journal_page_last 11671
_journal_paper_doi 10.1039/c3dt51252e
_journal_volume 42
_journal_year 2013
_chemical_formula_moiety 'C5 Cu3 N5, C12 H16 N4'
_chemical_formula_sum 'C17 H16 Cu3 N9'
_chemical_formula_weight 537.01
_chemical_name_systematic
;

?

;
_space_group_IT_number 14
_symmetry_cell_setting monoclinic
_symmetry_space_group_name_Hall '-P 2ybc'
_symmetry_space_group_name_H-M 'P 1 21/c 1'
_atom_sites_solution_hydrogens geom
_atom_sites_solution_primary direct
_atom_sites_solution_secondary difmap
_audit_creation_method SHELXL-97
_cell_angle_alpha 90.00
_cell_angle_beta 93.894(2)
_cell_angle_gamma 90.00
_cell_formula_units_Z 4
_cell_length_a 10.7515(3)
_cell_length_b 12.6791(3)
_cell_length_c 13.7566(4)
_cell_measurement_reflns_used 5467
_cell_measurement_temperature 173(2)
_cell_measurement_theta_max 27.80
_cell_measurement_theta_min 2.83
_cell_volume 1870.96(9)
_computing_cell_refinement 'Bruker SMART'
_computing_data_collection 'Bruker SMART'
_computing_data_reduction 'Bruker SAINT'
_computing_molecular_graphics 'Bruker SHELXTL'
_computing_publication_material 'Bruker SHELXTL'
_computing_structure_refinement 'SHELXL-97 (Sheldrick, 1997)'
_computing_structure_solution 'SHELXS-97 (Sheldrick, 1990)'
_diffrn_ambient_temperature 173(2)
_diffrn_measured_fraction_theta_full 0.998
_diffrn_measured_fraction_theta_max 0.998
_diffrn_measurement_device_type 'CCD area detector'
_diffrn_measurement_method 'phi and omega scans'
_diffrn_radiation_monochromator graphite
_diffrn_radiation_source 'fine-focus sealed tube'
_diffrn_radiation_type MoK\a
_diffrn_radiation_wavelength 0.71073
_diffrn_reflns_av_R_equivalents 0.0356
_diffrn_reflns_av_sigmaI/netI 0.0329
_diffrn_reflns_limit_h_max 14
_diffrn_reflns_limit_h_min -14
_diffrn_reflns_limit_k_max 16
_diffrn_reflns_limit_k_min -16
_diffrn_reflns_limit_l_max 18
_diffrn_reflns_limit_l_min -17
_diffrn_reflns_number 19934
_diffrn_reflns_theta_full 28.03
_diffrn_reflns_theta_max 28.03
_diffrn_reflns_theta_min 1.90
_exptl_absorpt_coefficient_mu 3.404
_exptl_absorpt_correction_T_max 0.8218
_exptl_absorpt_correction_T_min 0.6855
_exptl_absorpt_correction_type multi-scan
_exptl_absorpt_process_details sadabs
_exptl_crystal_colour yellow
_exptl_crystal_density_diffrn 1.906
_exptl_crystal_density_meas ?
_exptl_crystal_density_method 'not measured'
_exptl_crystal_description prism
_exptl_crystal_F_000 1072
_exptl_crystal_size_max 0.12
_exptl_crystal_size_mid 0.08
_exptl_crystal_size_min 0.06
_refine_diff_density_max 0.907
_refine_diff_density_min -0.857
_refine_diff_density_rms 0.087
_refine_ls_extinction_method none
_refine_ls_goodness_of_fit_ref 1.037
_refine_ls_hydrogen_treatment constr
_refine_ls_matrix_type full
_refine_ls_number_parameters 262
_refine_ls_number_reflns 4513
_refine_ls_number_restraints 0
_refine_ls_restrained_S_all 1.037
_refine_ls_R_factor_all 0.0430
_refine_ls_R_factor_gt 0.0298
_refine_ls_shift/su_max 0.002
_refine_ls_shift/su_mean 0.000
_refine_ls_structure_factor_coef Fsqd
_refine_ls_weighting_details 'calc w=1/[\s^2^(Fo^2^)+(0.0379P)^2^+1.0014P] where P=(Fo^2^+2Fc^2^)/3'
_refine_ls_weighting_scheme calc
_refine_ls_wR_factor_gt 0.0721
_refine_ls_wR_factor_ref 0.0767
_reflns_number_gt 3619
_reflns_number_total 4513
_reflns_threshold_expression >2sigma(I)
_cod_data_source_file c3dt51252e.txt
_cod_data_source_block e_a208
_cod_depositor_comments
;
The following automatic conversions were performed:

'_symmetry_cell_setting' value 'Monoclinic' changed to 'monoclinic'
according to /home/saulius/struct/CIF-dictionaries/cif_core.dic
dictionary named 'cif_core.dic' version 2.4.2 from 2011-04-26.

Automatic conversion script
Id: cif_fix_values 1891 2012-01-12 08:04:46Z andrius 

The following automatic conversions were performed:

'_exptl_crystal_density_meas' value 'none' was changed to '?' - the
value is perceived as not measured.

Automatic conversion script
Id: cif_fix_values 3008 2015-01-20 13:52:24Z robertas 
;
_cod_original_sg_symbol_H-M P2(1)/c
_cod_database_code 7023381

loop_
_symmetry_equiv_pos_as_xyz
'x, y, z'
'-x, y+1/2, -z+1/2'
'-x, -y, -z'
'x, -y-1/2, z-1/2'

loop_
_atom_site_label
_atom_site_type_symbol
_atom_site_fract_x
_atom_site_fract_y
_atom_site_fract_z
_atom_site_U_iso_or_equiv
_atom_site_adp_type
_atom_site_occupancy
_atom_site_symmetry_multiplicity
_atom_site_calc_flag
_atom_site_refinement_flags
C1 C 0.3456(2) 0.01190(18) 0.12849(17) 0.0193(5) Uani 1 1 d .
N22 N 0.3303(2) -0.05984(18) 0.05996(19) 0.0352(6) Uani 1 1 d .
H1 H 0.2684 -0.0597 0.0147 0.042 Uiso 1 1 calc .
C2 C 0.4287(3) -0.1403(2) 0.0677(2) 0.0355(7) Uani 1 1 d .
H2A H 0.4727 -0.1450 0.0070 0.043 Uiso 1 1 calc R
H2B H 0.3945 -0.2105 0.0828 0.043 Uiso 1 1 calc R
C3 C 0.5146(2) -0.0985(2) 0.1524(2) 0.0308(6) Uani 1 1 d .
H3A H 0.5247 -0.1508 0.2058 0.037 Uiso 1 1 calc R
H3B H 0.5976 -0.0798 0.1307 0.037 Uiso 1 1 calc R
N2 N 0.4476(2) -0.00496(19) 0.18267(18) 0.0377(6) Uani 1 1 d .
H2 H 0.4734 0.0354 0.2320 0.045 Uiso 1 1 calc .
C4 C 0.2597(2) 0.10149(18) 0.13777(17) 0.0196(5) Uani 1 1 d .
C5 C 0.1342(2) 0.09038(18) 0.10457(18) 0.0218(5) Uani 1 1 d .
H5 H 0.1031 0.0240 0.0819 0.026 Uiso 1 1 calc R
C6 C 0.0561(2) 0.17717(18) 0.10512(18) 0.0221(5) Uani 1 1 d .
H6 H -0.0290 0.1704 0.0826 0.027 Uiso 1 1 calc R
C7 C 0.1017(2) 0.27473(18) 0.13865(17) 0.0196(5) Uani 1 1 d .
C8 C 0.2253(2) 0.28409(19) 0.17525(18) 0.0228(5) Uani 1 1 d .
H8 H 0.2554 0.3497 0.2004 0.027 Uiso 1 1 calc R
C9 C 0.3042(2) 0.19781(19) 0.17496(18) 0.0229(5) Uani 1 1 d .
H9 H 0.3884 0.2041 0.2000 0.027 Uiso 1 1 calc R
C10 C 0.0189(2) 0.36718(19) 0.13286(17) 0.0202(5) Uani 1 1 d .
N3 N -0.10292(19) 0.36126(17) 0.12529(17) 0.0285(5) Uani 1 1 d .
H3 H -0.1449 0.3017 0.1220 0.034 Uiso 1 1 calc .
C11 C -0.1608(3) 0.4658(2) 0.1230(2) 0.0367(7) Uani 1 1 d .
H11A H -0.2150 0.4750 0.1778 0.044 Uiso 1 1 calc R
H11B H -0.2106 0.4777 0.0608 0.044 Uiso 1 1 calc R
C12 C -0.0491(3) 0.5397(2) 0.1329(2) 0.0320(6) Uani 1 1 d .
H12A H -0.0493 0.5896 0.0775 0.038 Uiso 1 1 calc R
H12B H -0.0474 0.5800 0.1946 0.038 Uiso 1 1 calc R
N4 N 0.0569(2) 0.46550(17) 0.13231(18) 0.0320(5) Uani 1 1 d .
H4 H 0.1355 0.4848 0.1317 0.038 Uiso 1 1 calc .
Cu1 Cu 0.87644(3) 0.83369(2) 1.10294(2) 0.02541(9) Uani 1 1 d .
Cu2 Cu 0.53248(3) 0.59112(2) 0.97545(2) 0.02188(9) Uani 1 1 d .
Cu3 Cu 0.26678(3) 0.83049(3) 0.74760(2) 0.02760(9) Uani 1 1 d .
C13 C 0.5899(2) 0.46121(19) 0.90711(18) 0.0225(5) Uani 1 1 d .
N5 N 0.6380(2) 0.41589(16) 0.84758(15) 0.0240(4) Uani 1 1 d .
C14 C 0.36877(19) 0.73563(17) 0.83345(17) 0.0222(5) Uani 0.50 1 d P
N6 N 0.36877(19) 0.73563(17) 0.83345(17) 0.0222(5) Uani 0.50 1 d P
C14A C 0.4245(2) 0.67905(16) 0.88669(17) 0.0213(4) Uani 0.50 1 d P
N6A N 0.4245(2) 0.67905(16) 0.88669(17) 0.0213(4) Uani 0.50 1 d P
C15 C 0.1358(2) 0.75230(18) 0.66829(17) 0.0250(5) Uani 0.50 1 d P
N7 N 0.1358(2) 0.75230(18) 0.66829(17) 0.0250(5) Uani 0.50 1 d P
C15A C 1.0468(2) 0.78800(19) 1.13336(18) 0.0274(5) Uani 0.50 1 d P
N7A N 1.0468(2) 0.78800(19) 1.13336(18) 0.0274(5) Uani 0.50 1 d P
C16 C 0.8343(2) 0.97888(18) 1.13369(18) 0.0254(5) Uani 0.50 1 d P
N8 N 0.8343(2) 0.97888(18) 1.13369(18) 0.0254(5) Uani 0.50 1 d P
C16A C 0.1966(2) 0.94414(17) 0.83042(16) 0.0222(5) Uani 0.50 1 d P
N8A N 0.1966(2) 0.94414(17) 0.83042(16) 0.0222(5) Uani 0.50 1 d P
C17 C 0.7438(2) 0.73389(17) 1.07062(17) 0.0240(5) Uani 0.50 1 d P
N9 N 0.7438(2) 0.73389(17) 1.07062(17) 0.0240(5) Uani 0.50 1 d P
C17A C 0.6643(2) 0.67653(16) 1.04417(16) 0.0215(4) Uani 0.50 1 d P
N9A N 0.6643(2) 0.67653(16) 1.04417(16) 0.0215(4) Uani 0.50 1 d P

loop_
_atom_site_aniso_label
_atom_site_aniso_U_11
_atom_site_aniso_U_22
_atom_site_aniso_U_33
_atom_site_aniso_U_23
_atom_site_aniso_U_13
_atom_site_aniso_U_12
C1 0.0188(11) 0.0218(11) 0.0171(11) 0.0059(10) 0.0000(9) -0.0049(8)
N22 0.0286(12) 0.0317(12) 0.0430(15) -0.0101(11) -0.0147(10) 0.0054(9)
C2 0.0300(14) 0.0274(13) 0.0482(19) -0.0044(13) -0.0044(13) 0.0050(11)
C3 0.0252(13) 0.0371(14) 0.0297(15) -0.0009(12) -0.0020(11) 0.0085(11)
N2 0.0288(12) 0.0442(14) 0.0377(14) -0.0128(12) -0.0146(10) 0.0087(10)
C4 0.0196(11) 0.0233(11) 0.0157(11) 0.0035(9) 0.0005(9) -0.0026(9)
C5 0.0201(12) 0.0202(11) 0.0248(13) 0.0013(10) -0.0001(9) -0.0056(9)
C6 0.0171(11) 0.0257(12) 0.0234(13) 0.0047(10) 0.0004(9) -0.0050(9)
C7 0.0201(11) 0.0231(12) 0.0161(11) 0.0016(10) 0.0044(9) -0.0022(9)
C8 0.0224(12) 0.0256(12) 0.0203(12) -0.0047(10) 0.0017(9) -0.0055(9)
C9 0.0186(11) 0.0296(12) 0.0203(12) -0.0017(11) 0.0002(9) -0.0057(9)
C10 0.0232(12) 0.0252(11) 0.0125(11) 0.0011(10) 0.0032(9) -0.0024(9)
N3 0.0219(11) 0.0240(10) 0.0398(14) 0.0038(10) 0.0040(9) -0.0008(8)
C11 0.0301(15) 0.0277(14) 0.0519(19) -0.0028(13) -0.0013(13) 0.0046(11)
C12 0.0365(15) 0.0269(13) 0.0317(15) -0.0020(12) -0.0033(12) 0.0027(11)
N4 0.0263(12) 0.0270(11) 0.0414(14) -0.0033(10) -0.0065(10) -0.0025(9)
Cu1 0.02338(16) 0.02433(16) 0.02794(18) -0.00138(13) -0.00244(12) 0.00065(11)
Cu2 0.02505(16) 0.01785(14) 0.02273(16) -0.00182(12) 0.00141(12) 0.00160(11)
Cu3 0.02678(17) 0.02999(17) 0.02620(18) 0.00850(13) 0.00294(13) -0.00329(12)
C13 0.0230(12) 0.0227(12) 0.0213(13) -0.0015(10) -0.0025(10) 0.0060(9)
N5 0.0307(11) 0.0215(10) 0.0197(11) -0.0001(9) 0.0015(8) 0.0055(8)
C14 0.0179(10) 0.0229(10) 0.0257(12) 0.0015(10) 0.0008(9) -0.0031(8)
N6 0.0179(10) 0.0229(10) 0.0257(12) 0.0015(10) 0.0008(9) -0.0031(8)
C14A 0.0205(11) 0.0204(10) 0.0228(12) 0.0013(9) 0.0005(9) -0.0014(8)
N6A 0.0205(11) 0.0204(10) 0.0228(12) 0.0013(9) 0.0005(9) -0.0014(8)
C15 0.0221(12) 0.0306(12) 0.0222(12) 0.0031(10) -0.0002(9) 0.0021(9)
N7 0.0221(12) 0.0306(12) 0.0222(12) 0.0031(10) -0.0002(9) 0.0021(9)
C15A 0.0241(12) 0.0287(12) 0.0291(13) -0.0041(10) -0.0001(10) -0.0016(9)
N7A 0.0241(12) 0.0287(12) 0.0291(13) -0.0041(10) -0.0001(10) -0.0016(9)
C16 0.0193(11) 0.0250(11) 0.0313(13) 0.0007(10) -0.0024(9) -0.0029(9)
N8 0.0193(11) 0.0250(11) 0.0313(13) 0.0007(10) -0.0024(9) -0.0029(9)
C16A 0.0197(11) 0.0261(11) 0.0207(12) 0.0010(10) 0.0000(9) -0.0003(8)
N8A 0.0197(11) 0.0261(11) 0.0207(12) 0.0010(10) 0.0000(9) -0.0003(8)
C17 0.0245(11) 0.0241(11) 0.0231(12) -0.0008(10) 0.0003(9) 0.0032(9)
N9 0.0245(11) 0.0241(11) 0.0231(12) -0.0008(10) 0.0003(9) 0.0032(9)
C17A 0.0237(11) 0.0203(10) 0.0200(11) 0.0010(9) -0.0016(9) 0.0027(8)
N9A 0.0237(11) 0.0203(10) 0.0200(11) 0.0010(9) -0.0016(9) 0.0027(8)

loop_
_atom_type_symbol
_atom_type_description
_atom_type_scat_dispersion_real
_atom_type_scat_dispersion_imag
_atom_type_scat_source
C C 0.0033 0.0016 'International Tables Vol C Tables 4.2.6.8 and 6.1.1.4'
H H 0.0000 0.0000 'International Tables Vol C Tables 4.2.6.8 and 6.1.1.4'
N N 0.0061 0.0033 'International Tables Vol C Tables 4.2.6.8 and 6.1.1.4'
Cu Cu 0.3201 1.2651 'International Tables Vol C Tables 4.2.6.8 and 6.1.1.4'

loop_
_geom_angle_atom_site_label_1
_geom_angle_atom_site_label_2
_geom_angle_atom_site_label_3
_geom_angle
_geom_angle_site_symmetry_1
_geom_angle_site_symmetry_3
N2 C1 N22 110.9(2) . .
N2 C1 C4 125.8(2) . .
N22 C1 C4 123.2(2) . .
C1 N22 C2 112.0(2) . .
C1 N22 H1 124.0 . .
C2 N22 H1 124.0 . .
N22 C2 C3 102.1(2) . .
N22 C2 H2A 111.4 . .
C3 C2 H2A 111.4 . .
N22 C2 H2B 111.4 . .
C3 C2 H2B 111.4 . .
H2A C2 H2B 109.2 . .
N2 C3 C2 102.4(2) . .
N2 C3 H3A 111.3 . .
C2 C3 H3A 111.3 . .
N2 C3 H3B 111.3 . .
C2 C3 H3B 111.3 . .
H3A C3 H3B 109.2 . .
C1 N2 C3 112.5(2) . .
C1 N2 H2 123.8 . .
C3 N2 H2 123.8 . .
C9 C4 C5 120.4(2) . .
C9 C4 C1 120.3(2) . .
C5 C4 C1 119.3(2) . .
C6 C5 C4 119.3(2) . .
C6 C5 H5 120.4 . .
C4 C5 H5 120.4 . .
C5 C6 C7 120.4(2) . .
C5 C6 H6 119.8 . .
C7 C6 H6 119.8 . .
C8 C7 C6 120.0(2) . .
C8 C7 C10 120.7(2) . .
C6 C7 C10 119.3(2) . .
C9 C8 C7 120.1(2) . .
C9 C8 H8 120.0 . .
C7 C8 H8 120.0 . .
C8 C9 C4 119.8(2) . .
C8 C9 H9 120.1 . .
C4 C9 H9 120.1 . .
N3 C10 N4 111.4(2) . .
N3 C10 C7 123.9(2) . .
N4 C10 C7 124.7(2) . .
C10 N3 C11 111.8(2) . .
C10 N3 H3 124.1 . .
C11 N3 H3 124.1 . .
N3 C11 C12 103.0(2) . .
N3 C11 H11A 111.2 . .
C12 C11 H11A 111.2 . .
N3 C11 H11B 111.2 . .
C12 C11 H11B 111.2 . .
H11A C11 H11B 109.1 . .
N4 C12 C11 102.2(2) . .
N4 C12 H12A 111.3 . .
C11 C12 H12A 111.3 . .
N4 C12 H12B 111.3 . .
C11 C12 H12B 111.3 . .
H12A C12 H12B 109.2 . .
C10 N4 C12 111.3(2) . .
C10 N4 H4 124.3 . .
C12 N4 H4 124.3 . .
C17 Cu1 C15A 121.63(10) . .
C17 Cu1 C16 119.28(9) . .
C15A Cu1 C16 117.72(10) . .
C14A Cu2 C17A 111.09(9) . .
C14A Cu2 C13 111.07(9) . .
C17A Cu2 C13 116.07(9) . .
C14A Cu2 C13 105.23(9) . 3_667
C17A Cu2 C13 104.70(9) . 3_667
C13 Cu2 C13 107.85(8) . 3_667
C14A Cu2 Cu2 121.48(6) . 3_667
C17A Cu2 Cu2 125.32(6) . 3_667
C14 Cu3 C15 111.72(9) . .
C14 Cu3 C16A 108.22(9) . .
C15 Cu3 C16A 112.87(9) . .
C14 Cu3 N5 115.39(9) . 2_656
C15 Cu3 N5 106.37(9) . 2_656
C16A Cu3 N5 101.99(9) . 2_656
N5 C13 Cu2 155.1(2) . .
N5 C13 Cu2 132.5(2) . 3_667
Cu2 C13 Cu2 72.15(8) . 3_667
C13 N5 Cu3 174.8(2) . 2_646
C14A C14 Cu3 176.9(2) . .
C14 C14A Cu2 174.8(2) . .
N7A C15 Cu3 168.9(2) 4_475 .
C15A C15 Cu3 168.9(2) 4_475 .
N7 C15A Cu1 164.0(2) 4_676 .
C15 C15A Cu1 164.0(2) 4_676 .
N8A C16 Cu1 166.1(2) 3_677 .
C16A C16 Cu1 166.1(2) 3_677 .
N8 C16A Cu3 167.8(2) 3_677 .
C16 C16A Cu3 167.8(2) 3_677 .
C17A C17 Cu1 175.0(2) . .
C17 C17A Cu2 169.4(2) . .

loop_
_geom_bond_atom_site_label_1
_geom_bond_atom_site_label_2
_geom_bond_distance
_geom_bond_site_symmetry_2
C1 N2 1.301(3) .
C1 N22 1.312(3) .
C1 C4 1.475(3) .
N22 C2 1.468(3) .
N22 H1 0.8800 .
C2 C3 1.531(4) .
C2 H2A 0.9900 .
C2 H2B 0.9900 .
C3 N2 1.462(3) .
C3 H3A 0.9900 .
C3 H3B 0.9900 .
N2 H2 0.8800 .
C4 C9 1.396(3) .
C4 C5 1.402(3) .
C5 C6 1.385(3) .
C5 H5 0.9500 .
C6 C7 1.398(3) .
C6 H6 0.9500 .
C7 C8 1.393(3) .
C7 C10 1.471(3) .
C8 C9 1.385(3) .
C8 H8 0.9500 .
C9 H9 0.9500 .
C10 N3 1.309(3) .
C10 N4 1.312(3) .
N3 C11 1.464(3) .
N3 H3 0.8800 .
C11 C12 1.522(4) .
C11 H11A 0.9900 .
C11 H11B 0.9900 .
C12 N4 1.478(3) .
C12 H12A 0.9900 .
C12 H12B 0.9900 .
N4 H4 0.8800 .
Cu1 C17 1.935(2) .
Cu1 C15A 1.939(2) .
Cu1 C16 1.949(2) .
Cu2 C14A 1.972(2) .
Cu2 C17A 1.973(2) .
Cu2 C13 2.014(2) .
Cu2 C13 2.252(3) 3_667
Cu2 Cu2 2.5195(6) 3_667
Cu3 C14 1.967(2) .
Cu3 C15 1.987(2) .
Cu3 C16A 2.015(2) .
Cu3 N5 2.029(2) 2_656
C13 N5 1.151(3) .
C13 Cu2 2.252(3) 3_667
N5 Cu3 2.029(2) 2_646
C14 C14A 1.162(3) .
C15 N7A 1.160(3) 4_475
C15 C15A 1.160(3) 4_475
C15A N7 1.160(3) 4_676
C15A C15 1.160(3) 4_676
C16 N8A 1.153(3) 3_677
C16 C16A 1.153(3) 3_677
C16A N8 1.153(3) 3_677
C16A C16 1.153(3) 3_677
C17 C17A 1.162(3) .
